data_7210820
loop_
_publ_author_name
'Zhao, Yi'
'Liang, Li-Li'
'Chen, Kai'
'Zhang, Ting'
'Xiao, Xin'
'Zhang, Yun-Qian'
'Tao, Zhu'
'Xue, Sai-Feng'
'Zhu, Qian-Jiang'

_publ_section_title
;
 Inorganic anion-aided coordination of lanthanide metal ions to
 cucurbituril and supramolecular self-assembly: potential applications in
 the separation of light lanthanides
;
_journal_issue 39
_journal_name_full CrystEngComm
_journal_page_first 7987
_journal_paper_doi 10.1039/c3ce40568k
_journal_volume 15
_journal_year 2013
_chemical_formula_sum 'C36 H74 Cl8 N24 O29 Zn2'
_chemical_formula_weight 1721.53
_chemical_name_systematic
;
?
;
_space_group_IT_number 14
_symmetry_cell_setting monoclinic
_symmetry_space_group_name_Hall '-P 2ybc'
_symmetry_space_group_name_H-M 'P 1 21/c 1'
_atom_sites_solution_hydrogens geom
_atom_sites_solution_primary direct
_atom_sites_solution_secondary difmap
_audit_creation_method SHELXL-97
_cell_angle_alpha 90.00
_cell_angle_beta 95.421(2)
_cell_angle_gamma 90.00
_cell_formula_units_Z 2
_cell_length_a 12.3060(7)
_cell_length_b 20.5511(12)
_cell_length_c 13.7026(7)
_cell_measurement_temperature 223(2)
_cell_volume 3449.9(3)
_computing_structure_refinement 'SHELXL-97 (Sheldrick, 1997)'
_diffrn_ambient_temperature 223(2)
_diffrn_measured_fraction_theta_full 0.992
_diffrn_measured_fraction_theta_max 0.992
_diffrn_measurement_device_type 'Bruker CCD Area Detector'
_diffrn_measurement_method '\f and \w scan'
_diffrn_radiation_monochromator graphite
_diffrn_radiation_source 'fine-focus sealed tube'
_diffrn_radiation_type MoK\a
_diffrn_radiation_wavelength 0.71073
_diffrn_reflns_av_R_equivalents 0.0382
_diffrn_reflns_av_sigmaI/netI 0.0317
_diffrn_reflns_limit_h_max 15
_diffrn_reflns_limit_h_min -15
_diffrn_reflns_limit_k_max 24
_diffrn_reflns_limit_k_min -24
_diffrn_reflns_limit_l_max 16
_diffrn_reflns_limit_l_min -16
_diffrn_reflns_number 32216
_diffrn_reflns_theta_full 26.00
_diffrn_reflns_theta_max 26.00
_diffrn_reflns_theta_min 1.79
_exptl_absorpt_coefficient_mu 1.102
_exptl_absorpt_correction_T_max 0.7935
_exptl_absorpt_correction_T_min 0.7262
_exptl_absorpt_correction_type multi-scan
_exptl_absorpt_process_details 'SADABS (Bruker, 2008)'
_exptl_crystal_colour colorless
_exptl_crystal_density_diffrn 1.657
_exptl_crystal_density_method 'not measured'
_exptl_crystal_description prism
_exptl_crystal_F_000 1772
_exptl_crystal_size_max 0.31
_exptl_crystal_size_mid 0.24
_exptl_crystal_size_min 0.22
_platon_squeeze_details
;
;
_refine_diff_density_max 0.483
_refine_diff_density_min -0.464
_refine_diff_density_rms 0.056
_refine_ls_extinction_method none
_refine_ls_goodness_of_fit_ref 1.101
_refine_ls_hydrogen_treatment constr
_refine_ls_matrix_type full
_refine_ls_number_parameters 388
_refine_ls_number_reflns 6731
_refine_ls_number_restraints 0
_refine_ls_restrained_S_all 1.101
_refine_ls_R_factor_all 0.0564
_refine_ls_R_factor_gt 0.0433
_refine_ls_shift/su_max 0.001
_refine_ls_shift/su_mean 0.000
_refine_ls_structure_factor_coef Fsqd
_refine_ls_weighting_details 'calc w=1/[\s^2^(Fo^2^)+(0.0719P)^2^+0.4701P] where P=(Fo^2^+2Fc^2^)/3'
_refine_ls_weighting_scheme calc
_refine_ls_wR_factor_gt 0.1233
_refine_ls_wR_factor_ref 0.1303
_reflns_number_gt 5130
_reflns_number_total 6731
_reflns_threshold_expression >2sigma(I)
_cod_data_source_file c3ce40568k.txt
_cod_data_source_block p310_2
_cod_original_sg_symbol_H-M 'P 21/c'
_cod_database_code 7210820

loop_
_symmetry_equiv_pos_as_xyz
'x, y, z'
'-x, y+1/2, -z+1/2'
'-x, -y, -z'
'x, -y-1/2, z-1/2'

loop_
_atom_site_label
_atom_site_type_symbol
_atom_site_fract_x
_atom_site_fract_y
_atom_site_fract_z
_atom_site_U_iso_or_equiv
_atom_site_adp_type
_atom_site_occupancy
_atom_site_symmetry_multiplicity
_atom_site_calc_flag
_atom_site_refinement_flags
O1W O 0.8490(4) -0.05336(18) 0.5889(4) 0.1614(19) Uani 1 1 d .
O3W O 0.8900(5) -0.0959(3) 0.7850(6) 0.246(4) Uani 1 1 d .
Zn1 Zn 0.90846(3) 0.145694(17) 0.54891(2) 0.05280(14) Uani 1 1 d .
Cl1 Cl 0.90572(7) 0.22666(4) 0.66187(6) 0.0631(2) Uani 1 1 d .
Cl2 Cl 1.02771(12) 0.07098(7) 0.61194(10) 0.1190(5) Uani 1 1 d .
Cl3 Cl 0.96062(7) 0.18837(6) 0.40808(6) 0.0827(3) Uani 1 1 d .
Cl4 Cl 0.74174(8) 0.10098(5) 0.51624(6) 0.0729(3) Uani 1 1 d .
C1 C 0.6757(2) 0.17762(13) 1.0843(2) 0.0485(6) Uani 1 1 d .
C2 C 0.8386(2) 0.11859(14) 1.1056(2) 0.0469(6) Uani 1 1 d .
H2 H 0.9034 0.1350 1.1466 0.056 Uiso 1 1 calc R
C3 C 0.8274(2) 0.15080(13) 1.0035(2) 0.0455(6) Uani 1 1 d .
H3 H 0.8863 0.1828 0.9966 0.055 Uiso 1 1 calc R
C4 C 0.8503(2) 0.03811(14) 0.9865(2) 0.0480(6) Uani 1 1 d .
C5 C 0.6832(2) 0.22770(13) 0.9218(2) 0.0504(7) Uani 1 1 d .
H5A H 0.6383 0.2610 0.9498 0.061 Uiso 1 1 calc R
H5B H 0.7463 0.2496 0.8979 0.061 Uiso 1 1 calc R
C6 C 0.8337(2) 0.10194(15) 0.83282(19) 0.0494(7) Uani 1 1 d .
H6A H 0.8708 0.0642 0.8075 0.059 Uiso 1 1 calc R
H6B H 0.8750 0.1409 0.8178 0.059 Uiso 1 1 calc R
C7 C 0.5089(2) 0.19558(13) 0.8301(2) 0.0475(6) Uani 1 1 d .
C8 C 0.6672(2) 0.16635(13) 0.75853(19) 0.0450(6) Uani 1 1 d .
H8 H 0.7123 0.1972 0.7242 0.054 Uiso 1 1 calc R
C9 C 0.5657(2) 0.14383(14) 0.69177(19) 0.0457(6) Uani 1 1 d .
H9 H 0.5639 0.1628 0.6252 0.055 Uiso 1 1 calc R
C10 C 0.6734(2) 0.05404(14) 0.73895(19) 0.0470(6) Uani 1 1 d .
C11 C 0.3626(2) 0.15630(14) 0.7085(2) 0.0519(7) Uani 1 1 d .
H11A H 0.3535 0.1638 0.6375 0.062 Uiso 1 1 calc R
H11B H 0.3184 0.1887 0.7392 0.062 Uiso 1 1 calc R
C12 C 0.5168(2) 0.03244(15) 0.62028(19) 0.0494(7) Uani 1 1 d .
H12A H 0.5645 -0.0028 0.6019 0.059 Uiso 1 1 calc R
H12B H 0.4950 0.0578 0.5611 0.059 Uiso 1 1 calc R
C13 C 0.2518(2) 0.08175(14) 0.7994(2) 0.0498(7) Uani 1 1 d .
C14 C 0.3183(2) 0.03851(14) 0.65941(19) 0.0454(6) Uani 1 1 d .
H14 H 0.2871 0.0521 0.5933 0.054 Uiso 1 1 calc R
C15 C 0.2458(2) -0.01234(13) 0.70459(19) 0.0459(6) Uani 1 1 d .
H15 H 0.1826 -0.0249 0.6583 0.055 Uiso 1 1 calc R
C16 C 0.4180(2) -0.05645(14) 0.69370(19) 0.0484(6) Uani 1 1 d .
C17 C 0.1207(2) -0.00165(15) 0.8411(2) 0.0521(7) Uani 1 1 d .
H17A H 0.0647 -0.0200 0.7933 0.063 Uiso 1 1 calc R
H17B H 0.0886 0.0357 0.8722 0.063 Uiso 1 1 calc R
C18 C 0.2797(3) -0.13026(14) 0.7515(2) 0.0511(7) Uani 1 1 d .
H18A H 0.3329 -0.1630 0.7348 0.061 Uiso 1 1 calc R
H18B H 0.2109 -0.1389 0.7115 0.061 Uiso 1 1 calc R
N1 N 0.73790(19) 0.13699(11) 1.14582(17) 0.0480(5) Uani 1 1 d .
N2 N 0.72158(18) 0.18176(11) 0.99848(16) 0.0491(5) Uani 1 1 d .
N3 N 0.84860(19) 0.05034(11) 1.08443(16) 0.0488(5) Uani 1 1 d .
N4 N 0.83478(19) 0.09589(11) 0.93771(16) 0.0485(5) Uani 1 1 d .
N5 N 0.62018(18) 0.19714(11) 0.84010(16) 0.0468(5) Uani 1 1 d .
N6 N 0.47587(18) 0.16625(12) 0.74312(17) 0.0484(5) Uani 1 1 d .
N7 N 0.72499(18) 0.10644(11) 0.78270(16) 0.0459(5) Uani 1 1 d .
N8 N 0.57771(17) 0.07393(11) 0.69049(15) 0.0446(5) Uani 1 1 d .
N9 N 0.32168(18) 0.09199(11) 0.72841(17) 0.0480(5) Uani 1 1 d .
N10 N 0.21150(18) 0.02062(11) 0.79004(16) 0.0462(5) Uani 1 1 d .
N11 N 0.42053(18) 0.00435(12) 0.65562(17) 0.0485(5) Uani 1 1 d .
N12 N 0.31853(18) -0.06676(11) 0.72741(15) 0.0458(5) Uani 1 1 d .
O1 O 0.59395(17) 0.20627(10) 1.10476(16) 0.0613(5) Uani 1 1 d .
O2 O 0.44993(17) 0.21859(11) 0.88779(16) 0.0619(5) Uani 1 1 d .
O3 O 0.2310(2) 0.12179(11) 0.86127(18) 0.0716(6) Uani 1 1 d .
O4 O 0.86489(19) -0.01471(10) 0.94946(16) 0.0632(6) Uani 1 1 d .
O5 O 0.70796(18) -0.00209(11) 0.74132(17) 0.0647(6) Uani 1 1 d .
O6 O 0.49162(18) -0.09665(11) 0.69647(17) 0.0639(6) Uani 1 1 d .

loop_
_atom_site_aniso_label
_atom_site_aniso_U_11
_atom_site_aniso_U_22
_atom_site_aniso_U_33
_atom_site_aniso_U_23
_atom_site_aniso_U_13
_atom_site_aniso_U_12
O1W 0.182(4) 0.092(3) 0.227(5) -0.007(3) 0.107(4) 0.016(3)
O3W 0.146(4) 0.197(6) 0.389(10) -0.125(6) -0.009(5) 0.025(4)
Zn1 0.0610(2) 0.0552(2) 0.0420(2) 0.00529(14) 0.00417(15) 0.01342(16)
Cl1 0.0792(5) 0.0526(5) 0.0591(4) -0.0030(3) 0.0158(4) -0.0054(4)
Cl2 0.1309(10) 0.1100(9) 0.1104(9) 0.0179(7) -0.0175(7) 0.0703(8)
Cl3 0.0698(5) 0.1296(9) 0.0505(4) 0.0155(5) 0.0146(4) -0.0062(5)
Cl4 0.0810(5) 0.0865(6) 0.0534(4) -0.0106(4) 0.0179(4) -0.0206(5)
C1 0.0531(16) 0.0353(15) 0.0563(16) -0.0045(12) 0.0005(13) -0.0033(13)
C2 0.0469(14) 0.0434(16) 0.0493(15) -0.0011(12) -0.0020(12) -0.0039(12)
C3 0.0429(14) 0.0423(15) 0.0502(15) 0.0040(12) -0.0014(11) -0.0051(11)
C4 0.0426(14) 0.0480(17) 0.0529(16) 0.0043(13) 0.0019(12) 0.0001(12)
C5 0.0578(16) 0.0369(15) 0.0547(16) 0.0028(12) -0.0048(13) -0.0014(12)
C6 0.0423(14) 0.0575(18) 0.0490(15) 0.0030(13) 0.0075(11) 0.0032(12)
C7 0.0528(15) 0.0390(15) 0.0508(15) 0.0038(12) 0.0052(12) 0.0022(12)
C8 0.0481(14) 0.0428(15) 0.0447(14) 0.0068(12) 0.0072(11) -0.0040(12)
C9 0.0479(14) 0.0497(17) 0.0397(14) 0.0056(11) 0.0051(11) -0.0005(12)
C10 0.0521(15) 0.0483(17) 0.0416(14) 0.0016(12) 0.0097(11) 0.0043(13)
C11 0.0480(15) 0.0431(16) 0.0636(18) 0.0037(13) -0.0004(13) 0.0035(12)
C12 0.0527(15) 0.0560(18) 0.0405(14) -0.0068(12) 0.0104(12) -0.0004(13)
C13 0.0516(15) 0.0483(17) 0.0481(15) -0.0004(13) -0.0019(12) 0.0074(13)
C14 0.0489(14) 0.0476(16) 0.0382(13) 0.0007(11) -0.0034(11) -0.0003(12)
C15 0.0487(14) 0.0469(16) 0.0406(13) -0.0008(11) -0.0031(11) -0.0003(12)
C16 0.0547(16) 0.0491(17) 0.0403(14) -0.0063(12) -0.0012(11) 0.0020(14)
C17 0.0470(15) 0.0544(18) 0.0551(16) 0.0118(13) 0.0056(12) 0.0076(13)
C18 0.0654(18) 0.0420(16) 0.0453(15) -0.0090(12) 0.0025(13) -0.0038(13)
N1 0.0539(13) 0.0418(13) 0.0481(13) 0.0009(10) 0.0034(10) 0.0011(10)
N2 0.0513(13) 0.0460(14) 0.0493(13) 0.0042(10) 0.0005(10) 0.0013(11)
N3 0.0556(13) 0.0416(13) 0.0492(13) 0.0056(10) 0.0043(10) 0.0043(10)
N4 0.0531(13) 0.0459(14) 0.0458(12) 0.0025(10) 0.0019(10) -0.0015(10)
N5 0.0459(12) 0.0454(13) 0.0486(12) -0.0032(10) 0.0008(10) 0.0027(10)
N6 0.0438(12) 0.0482(13) 0.0524(13) -0.0025(11) 0.0000(10) 0.0030(10)
N7 0.0461(12) 0.0458(13) 0.0453(12) -0.0004(10) 0.0020(9) 0.0042(10)
N8 0.0469(12) 0.0460(13) 0.0406(11) -0.0031(10) 0.0027(9) -0.0009(10)
N9 0.0493(12) 0.0430(13) 0.0522(13) -0.0009(10) 0.0068(10) 0.0013(10)
N10 0.0500(12) 0.0438(13) 0.0449(12) 0.0007(10) 0.0045(10) 0.0003(10)
N11 0.0494(12) 0.0455(14) 0.0502(13) -0.0027(10) 0.0029(10) -0.0010(10)
N12 0.0518(12) 0.0420(13) 0.0429(11) 0.0012(10) 0.0014(9) 0.0009(10)
O1 0.0636(13) 0.0530(13) 0.0675(13) 0.0005(10) 0.0076(10) 0.0118(10)
O2 0.0600(12) 0.0611(14) 0.0655(13) -0.0132(10) 0.0111(10) 0.0094(10)
O3 0.0847(16) 0.0553(13) 0.0787(15) -0.0164(12) 0.0278(13) 0.0001(12)
O4 0.0784(14) 0.0471(13) 0.0645(13) -0.0033(10) 0.0091(11) 0.0121(11)
O5 0.0681(13) 0.0522(13) 0.0723(14) -0.0063(10) -0.0007(11) 0.0144(11)
O6 0.0628(13) 0.0561(13) 0.0735(14) 0.0015(11) 0.0107(11) 0.0137(11)

loop_
_atom_type_symbol
_atom_type_description
_atom_type_scat_dispersion_real
_atom_type_scat_dispersion_imag
_atom_type_scat_source
C C 0.0033 0.0016 'International Tables Vol C Tables 4.2.6.8 and 6.1.1.4'
H H 0.0000 0.0000 'International Tables Vol C Tables 4.2.6.8 and 6.1.1.4'
N N 0.0061 0.0033 'International Tables Vol C Tables 4.2.6.8 and 6.1.1.4'
O O 0.0106 0.0060 'International Tables Vol C Tables 4.2.6.8 and 6.1.1.4'
Zn Zn 0.2839 1.4301 'International Tables Vol C Tables 4.2.6.8 and 6.1.1.4'
Cl Cl 0.1484 0.1585 'International Tables Vol C Tables 4.2.6.8 and 6.1.1.4'

loop_
_geom_angle_atom_site_label_1
_geom_angle_atom_site_label_2
_geom_angle_atom_site_label_3
_geom_angle
_geom_angle_site_symmetry_1
_geom_angle_site_symmetry_3
Cl2 Zn1 Cl4 110.36(5) . .
Cl2 Zn1 Cl3 111.44(5) . .
Cl4 Zn1 Cl3 108.32(3) . .
Cl2 Zn1 Cl1 106.87(4) . .
Cl4 Zn1 Cl1 111.19(3) . .
Cl3 Zn1 Cl1 108.65(4) . .
O1 C1 N2 126.1(3) . .
O1 C1 N1 125.3(3) . .
N2 C1 N1 108.5(2) . .
N3 C2 N1 115.0(2) . .
N3 C2 C3 103.7(2) . .
N1 C2 C3 103.0(2) . .
N3 C2 H2 111.5 . .
N1 C2 H2 111.5 . .
C3 C2 H2 111.5 . .
N2 C3 N4 115.0(2) . .
N2 C3 C2 103.6(2) . .
N4 C3 C2 103.0(2) . .
N2 C3 H3 111.6 . .
N4 C3 H3 111.6 . .
C2 C3 H3 111.6 . .
O4 C4 N4 126.1(3) . .
O4 C4 N3 126.0(3) . .
N4 C4 N3 107.8(2) . .
N5 C5 N2 113.0(2) . .
N5 C5 H5A 109.0 . .
N2 C5 H5A 109.0 . .
N5 C5 H5B 109.0 . .
N2 C5 H5B 109.0 . .
H5A C5 H5B 107.8 . .
N4 C6 N7 113.6(2) . .
N4 C6 H6A 108.9 . .
N7 C6 H6A 108.9 . .
N4 C6 H6B 108.9 . .
N7 C6 H6B 108.9 . .
H6A C6 H6B 107.7 . .
O2 C7 N6 126.3(3) . .
O2 C7 N5 125.4(3) . .
N6 C7 N5 108.2(2) . .
N7 C8 N5 114.7(2) . .
N7 C8 C9 103.5(2) . .
N5 C8 C9 103.2(2) . .
N7 C8 H8 111.6 . .
N5 C8 H8 111.6 . .
C9 C8 H8 111.6 . .
N6 C9 N8 114.1(2) . .
N6 C9 C8 103.3(2) . .
N8 C9 C8 103.1(2) . .
N6 C9 H9 111.9 . .
N8 C9 H9 111.9 . .
C8 C9 H9 111.9 . .
O5 C10 N8 125.3(3) . .
O5 C10 N7 125.8(3) . .
N8 C10 N7 108.9(2) . .
N6 C11 N9 114.1(2) . .
N6 C11 H11A 108.7 . .
N9 C11 H11A 108.7 . .
N6 C11 H11B 108.7 . .
N9 C11 H11B 108.7 . .
H11A C11 H11B 107.6 . .
N8 C12 N11 113.9(2) . .
N8 C12 H12A 108.8 . .
N11 C12 H12A 108.8 . .
N8 C12 H12B 108.8 . .
N11 C12 H12B 108.8 . .
H12A C12 H12B 107.7 . .
O3 C13 N10 126.2(3) . .
O3 C13 N9 124.9(3) . .
N10 C13 N9 108.9(2) . .
N11 C14 N9 114.9(2) . .
N11 C14 C15 102.9(2) . .
N9 C14 C15 103.5(2) . .
N11 C14 H14 111.6 . .
N9 C14 H14 111.6 . .
C15 C14 H14 111.6 . .
N12 C15 N10 114.1(2) . .
N12 C15 C14 103.9(2) . .
N10 C15 C14 103.4(2) . .
N12 C15 H15 111.6 . .
N10 C15 H15 111.6 . .
C14 C15 H15 111.6 . .
O6 C16 N11 126.2(3) . .
O6 C16 N12 124.7(3) . .
N11 C16 N12 109.1(2) . .
N10 C17 N3 113.3(2) . 3_657
N10 C17 H17A 108.9 . .
N3 C17 H17A 108.9 3_657 .
N10 C17 H17B 108.9 . .
N3 C17 H17B 108.9 3_657 .
H17A C17 H17B 107.7 . .
N12 C18 N1 113.1(2) . 3_657
N12 C18 H18A 109.0 . .
N1 C18 H18A 109.0 3_657 .
N12 C18 H18B 109.0 . .
N1 C18 H18B 109.0 3_657 .
H18A C18 H18B 107.8 . .
C1 N1 C18 122.0(2) . 3_657
C1 N1 C2 111.9(2) . .
C18 N1 C2 123.6(2) 3_657 .
C1 N2 C3 112.3(2) . .
C1 N2 C5 122.2(2) . .
C3 N2 C5 123.2(2) . .
C4 N3 C2 112.7(2) . .
C4 N3 C17 122.4(2) . 3_657
C2 N3 C17 123.4(2) . 3_657
C4 N4 C6 123.4(2) . .
C4 N4 C3 112.7(2) . .
C6 N4 C3 123.8(2) . .
C7 N5 C5 123.3(2) . .
C7 N5 C8 112.4(2) . .
C5 N5 C8 124.2(2) . .
C7 N6 C9 112.9(2) . .
C7 N6 C11 123.3(2) . .
C9 N6 C11 123.7(2) . .
C10 N7 C8 112.0(2) . .
C10 N7 C6 122.0(2) . .
C8 N7 C6 125.2(2) . .
C10 N8 C12 121.3(2) . .
C10 N8 C9 112.2(2) . .
C12 N8 C9 123.3(2) . .
C13 N9 C14 111.4(2) . .
C13 N9 C11 121.7(2) . .
C14 N9 C11 123.9(2) . .
C13 N10 C17 122.7(2) . .
C13 N10 C15 112.2(2) . .
C17 N10 C15 122.7(2) . .
C16 N11 C12 123.2(2) . .
C16 N11 C14 112.5(2) . .
C12 N11 C14 124.2(2) . .
C16 N12 C18 123.1(2) . .
C16 N12 C15 111.3(2) . .
C18 N12 C15 122.5(2) . .

loop_
_geom_bond_atom_site_label_1
_geom_bond_atom_site_label_2
_geom_bond_distance
_geom_bond_site_symmetry_2
Zn1 Cl2 2.2400(10) .
Zn1 Cl4 2.2540(10) .
Zn1 Cl3 2.2669(9) .
Zn1 Cl1 2.2751(8) .
C1 O1 1.221(3) .
C1 N2 1.354(4) .
C1 N1 1.368(4) .
C2 N3 1.440(4) .
C2 N1 1.453(4) .
C2 C3 1.543(4) .
C2 H2 0.9900 .
C3 N2 1.445(4) .
C3 N4 1.453(4) .
C3 H3 0.9900 .
C4 O4 1.219(3) .
C4 N4 1.367(4) .
C4 N3 1.368(4) .
C5 N5 1.444(3) .
C5 N2 1.458(3) .
C5 H5A 0.9800 .
C5 H5B 0.9800 .
C6 N4 1.441(3) .
C6 N7 1.448(3) .
C6 H6A 0.9800 .
C6 H6B 0.9800 .
C7 O2 1.219(3) .
C7 N6 1.363(4) .
C7 N5 1.363(4) .
C8 N7 1.445(4) .
C8 N5 1.451(3) .
C8 C9 1.547(4) .
C8 H8 0.9900 .
C9 N6 1.441(3) .
C9 N8 1.444(4) .
C9 H9 0.9900 .
C10 O5 1.229(3) .
C10 N8 1.359(4) .
C10 N7 1.360(4) .
C11 N6 1.444(4) .
C11 N9 1.450(4) .
C11 H11A 0.9800 .
C11 H11B 0.9800 .
C12 N8 1.442(4) .
C12 N11 1.442(4) .
C12 H12A 0.9800 .
C12 H12B 0.9800 .
C13 O3 1.226(3) .
C13 N10 1.352(4) .
C13 N9 1.374(4) .
C14 N11 1.445(4) .
C14 N9 1.448(4) .
C14 C15 1.542(4) .
C14 H14 0.9900 .
C15 N12 1.448(3) .
C15 N10 1.449(3) .
C15 H15 0.9900 .
C16 O6 1.224(3) .
C16 N11 1.356(4) .
C16 N12 1.366(4) .
C17 N10 1.448(3) .
C17 N3 1.453(3) 3_657
C17 H17A 0.9800 .
C17 H17B 0.9800 .
C18 N12 1.439(4) .
C18 N1 1.450(4) 3_657
C18 H18A 0.9800 .
C18 H18B 0.9800 .
N1 C18 1.450(4) 3_657
N3 C17 1.453(3) 3_657

loop_
_platon_squeeze_void_nr
_platon_squeeze_void_average_x
_platon_squeeze_void_average_y
_platon_squeeze_void_average_z
_platon_squeeze_void_volume
_platon_squeeze_void_count_electrons
_platon_squeeze_void_content
1 0.500 0.372 0.360 829 268 ' '
